data_7005059
loop_
_publ_author_name
'Nagataki, Takayuki'
'Ishii, Kenta'
'Tachi, Yoshimitsu'
'Itoh, Shinobu'

_publ_section_title
;
 Ligand effects on Ni(II)-catalysed alkane-hydroxylation with m-CPBA.
;
_journal_issue 11
_journal_name_full 'Dalton transactions (Cambridge, England : 2003)'
_journal_page_first 1120
_journal_page_last 1128
_journal_paper_doi 10.1039/b615503k
_journal_year 2007
_chemical_formula_moiety 'C23 H27 N3 Ni O5 '
_chemical_formula_sum 'C23 H27 N3 Ni O5'
_chemical_formula_weight 484.18
_space_group_IT_number 14
_symmetry_cell_setting monoclinic
_symmetry_Int_Tables_number 14
_symmetry_space_group_name_Hall '-P 2yn'
_symmetry_space_group_name_H-M 'P 1 21/n 1'
_cell_angle_alpha 90.0000
_cell_angle_beta 92.65(2)
_cell_angle_gamma 90.0000
_cell_formula_units_Z 4
_cell_length_a 12.217(7)
_cell_length_b 12.711(6)
_cell_length_c 14.359(9)
_cell_measurement_reflns_used 16992
_cell_measurement_temperature 171.1
_cell_measurement_theta_max 27.4
_cell_measurement_theta_min 3.2
_cell_volume 2227(2)
_computing_cell_refinement PROCESS-AUTO
_computing_data_collection PROCESS-AUTO
_computing_data_reduction CrystalStructure
_computing_molecular_graphics ORTEP3
_computing_publication_material 'CrystalStructure 3.7.0'
_computing_structure_refinement CRYSTALS
_computing_structure_solution SIR92
_diffrn_detector_area_resol_mean 10.00
_diffrn_measured_fraction_theta_full 0.996
_diffrn_measured_fraction_theta_max 0.996
_diffrn_measurement_device_type 'Rigaku RAXIS-RAPID'
_diffrn_measurement_method \w
_diffrn_radiation_type 'Mo K\a'
_diffrn_radiation_wavelength 0.71075
_diffrn_reflns_av_R_equivalents 0.036
_diffrn_reflns_limit_h_max 12
_diffrn_reflns_limit_h_min -15
_diffrn_reflns_limit_k_max 15
_diffrn_reflns_limit_k_min -16
_diffrn_reflns_limit_l_max 18
_diffrn_reflns_limit_l_min -18
_diffrn_reflns_number 20740
_diffrn_reflns_theta_full 27.41
_diffrn_reflns_theta_max 27.41
_exptl_absorpt_coefficient_mu 0.911
_exptl_absorpt_correction_T_max 0.761
_exptl_absorpt_correction_T_min 0.499
_exptl_absorpt_correction_type multi-scan
_exptl_absorpt_process_details
;
Higashi, T. (1995). Program for Absorption Correction.
Rigaku Corporation, Tokyo, Japan.
;
_exptl_crystal_colour blue
_exptl_crystal_density_diffrn 1.444
_exptl_crystal_density_method 'not measured'
_exptl_crystal_description prism
_exptl_crystal_F_000 1016.00
_exptl_crystal_size_max 0.60
_exptl_crystal_size_mid 0.35
_exptl_crystal_size_min 0.30
_refine_diff_density_max 0.53
_refine_diff_density_min -0.46
_refine_ls_extinction_method none
_refine_ls_goodness_of_fit_ref 1.008
_refine_ls_hydrogen_treatment refall
_refine_ls_number_parameters 316
_refine_ls_number_reflns 3644
_refine_ls_R_factor_gt 0.0288
_refine_ls_shift/su_max 0.0000
_refine_ls_structure_factor_coef F
_refine_ls_weighting_details 'w = 1/[0.0004Fo^2^ + 1.0000\s(Fo^2^)]'
_refine_ls_weighting_scheme calc
_refine_ls_wR_factor_ref 0.0355
_reflns_number_gt 3623
_reflns_number_total 5052
_reflns_threshold_expression F^2^>2.0\s(F^2^)
_cod_data_source_file b615503k.txt
_cod_data_source_block '_[Ni(BzPym2)(OAc)2(H2O)]_(5a)'
_cod_original_formula_sum 'C23 H27 N3 Ni O5 '
_cod_database_code 7005059

loop_
_symmetry_equiv_pos_site_id
_symmetry_equiv_pos_as_xyz
1 +X,+Y,+Z
2 1/2-X,1/2+Y,1/2-Z
3 -X,-Y,-Z
4 1/2+X,1/2-Y,1/2+Z

loop_
_atom_site_label
_atom_site_type_symbol
_atom_site_fract_x
_atom_site_fract_y
_atom_site_fract_z
_atom_site_U_iso_or_equiv
_atom_site_adp_type
_atom_site_occupancy
_atom_site_symmetry_multiplicity
_atom_site_calc_flag
_atom_site_refinement_flags
_atom_site_disorder_assembly
_atom_site_disorder_group
Ni(1) Ni 0.77329(2) 0.16087(2) 0.85260(2) 0.01672(7) Uani 1.00 1 d . . .
O(1) O 0.64105(12) 0.24757(11) 0.88765(11) 0.0253(4) Uani 1.00 1 d . . .
O(2) O 0.69514(14) 0.30837(13) 1.02844(12) 0.0371(5) Uani 1.00 1 d . . .
O(3) O 0.84155(12) 0.27745(11) 0.77201(11) 0.0234(4) Uani 1.00 1 d . . .
O(4) O 0.98450(13) 0.33553(12) 0.86076(12) 0.0315(4) Uani 1.00 1 d . . .
O(5) O 0.87030(12) 0.21153(12) 0.96758(10) 0.0243(4) Uani 1.00 1 d . . .
N(1) N 0.88475(13) 0.04575(12) 0.79917(12) 0.0179(4) Uani 1.00 1 d . . .
N(2) N 0.69226(14) 0.11899(12) 0.72769(12) 0.0195(4) Uani 1.00 1 d . . .
N(3) N 0.73169(14) 0.03016(12) 0.93337(12) 0.0189(4) Uani 1.00 1 d . . .
C(1) C 0.99929(17) 0.06223(17) 0.83865(16) 0.0208(5) Uani 1.00 1 d . . .
C(2) C 1.08783(18) 0.00112(17) 0.79241(14) 0.0210(5) Uani 1.00 1 d . . .
C(3) C 1.14401(18) 0.04582(19) 0.72035(16) 0.0248(6) Uani 1.00 1 d . . .
C(4) C 1.22697(19) -0.0085(2) 0.67848(16) 0.0275(6) Uani 1.00 1 d . . .
C(5) C 1.2545(2) -0.1088(2) 0.70758(18) 0.0336(7) Uani 1.00 1 d . . .
C(6) C 1.2008(2) -0.15426(19) 0.78042(18) 0.0330(7) Uani 1.00 1 d . . .
C(7) C 1.11838(19) -0.09971(18) 0.82298(17) 0.0276(6) Uani 1.00 1 d . . .
C(8) C 0.87621(18) 0.06046(18) 0.69697(14) 0.0214(5) Uani 1.00 1 d . . .
C(9) C 0.75721(18) 0.07703(17) 0.66490(14) 0.0209(5) Uani 1.00 1 d . . .
C(10) C 0.7199(2) 0.05419(17) 0.57445(16) 0.0256(6) Uani 1.00 1 d . . .
C(11) C 0.6121(2) 0.07673(17) 0.54741(16) 0.0273(6) Uani 1.00 1 d . . .
C(12) C 0.5452(2) 0.12100(17) 0.61224(17) 0.0263(6) Uani 1.00 1 d . . .
C(13) C 0.58743(18) 0.14038(16) 0.70119(16) 0.0216(6) Uani 1.00 1 d . . .
C(14) C 0.84276(18) -0.06001(16) 0.82304(16) 0.0218(5) Uani 1.00 1 d . . .
C(15) C 0.78687(18) -0.05865(17) 0.91432(16) 0.0210(5) Uani 1.00 1 d . . .
C(16) C 0.7850(2) -0.14637(17) 0.97178(18) 0.0298(6) Uani 1.00 1 d . . .
C(17) C 0.7224(2) -0.14420(18) 1.04899(19) 0.0356(7) Uani 1.00 1 d . . .
C(18) C 0.6631(2) -0.05405(18) 1.06764(17) 0.0321(7) Uani 1.00 1 d . . .
C(19) C 0.67120(19) 0.03096(17) 1.00863(16) 0.0247(6) Uani 1.00 1 d . . .
C(20) C 0.6258(2) 0.29687(17) 0.96257(17) 0.0253(6) Uani 1.00 1 d . . .
C(21) C 0.5121(2) 0.34214(19) 0.9730(2) 0.0388(7) Uani 1.00 1 d . . .
C(22) C 0.93015(18) 0.32887(17) 0.78524(16) 0.0230(6) Uani 1.00 1 d . . .
C(23) C 0.9732(2) 0.3827(2) 0.70063(18) 0.0346(7) Uani 1.00 1 d . . .
H(3) H 1.1248 0.1146 0.6995 0.030 Uiso 1.00 1 c R . .
H(4) H 1.2652 0.0237 0.6299 0.033 Uiso 1.00 1 c R . .
H(5) H 1.3101 -0.1466 0.6778 0.040 Uiso 1.00 1 c R . .
H(6) H 1.2200 -0.2232 0.8010 0.039 Uiso 1.00 1 c R . .
H(7) H 1.0825 -0.1308 0.8735 0.033 Uiso 1.00 1 c R . .
H(16) H 0.8261 -0.2072 0.9575 0.036 Uiso 1.00 1 c R . .
H(11) H 1.0161 0.1348 0.8328 0.025 Uiso 1.00 1 c R . .
H(12) H 1.0010 0.0435 0.9027 0.024 Uiso 1.00 1 c R . .
H(19) H 0.6327 0.0936 1.0224 0.030 Uiso 1.00 1 c R . .
H(10) H 0.7672 0.0229 0.5317 0.031 Uiso 1.00 1 c R . .
H(111) H 0.5849 0.0625 0.4857 0.032 Uiso 1.00 1 c R . .
H(121) H 0.4711 0.1376 0.5955 0.031 Uiso 1.00 1 c R . .
H(13) H 0.5413 0.1701 0.7458 0.026 Uiso 1.00 1 c R . .
H(051) H 0.8222 0.2491 0.9961 0.029 Uiso 1.00 1 c R . .
H(052) H 0.9122 0.2571 0.9351 0.029 Uiso 1.00 1 c R . .
H(141) H 0.7919 -0.0823 0.7750 0.026 Uiso 1.00 1 c R . .
H(142) H 0.9024 -0.1080 0.8277 0.026 Uiso 1.00 1 c R . .
H(17) H 0.7201 -0.2032 1.0894 0.043 Uiso 1.00 1 c R . .
H(18) H 0.6175 -0.0512 1.1194 0.039 Uiso 1.00 1 c R . .
H(81) H 0.9181 0.1200 0.6805 0.026 Uiso 1.00 1 c R . .
H(82) H 0.9035 -0.0004 0.6674 0.026 Uiso 1.00 1 c R . .
H(211) H 0.5094 0.4116 0.9486 0.049 Uiso 1.00 1 c R . .
H(212) H 0.4965 0.3437 1.0372 0.049 Uiso 1.00 1 c R . .
H(213) H 0.4594 0.2997 0.9400 0.049 Uiso 1.00 1 c R . .
H(231) H 1.0205 0.3363 0.6698 0.042 Uiso 1.00 1 c R . .
H(232) H 1.0125 0.4440 0.7198 0.042 Uiso 1.00 1 c R . .
H(233) H 0.9136 0.4019 0.6592 0.042 Uiso 1.00 1 c R . .

loop_
_atom_site_aniso_label
_atom_site_aniso_U_11
_atom_site_aniso_U_22
_atom_site_aniso_U_33
_atom_site_aniso_U_12
_atom_site_aniso_U_13
_atom_site_aniso_U_23
Ni(1) 0.01735(14) 0.01800(13) 0.01473(13) -0.00004(12) -0.00017(10) -0.00189(12)
O(1) 0.0271(9) 0.0261(8) 0.0227(8) 0.0057(6) 0.0022(7) -0.0041(7)
O(2) 0.0431(11) 0.0409(10) 0.0274(10) 0.0060(8) 0.0027(9) -0.0136(7)
O(3) 0.0231(8) 0.0240(8) 0.0227(8) -0.0041(6) -0.0031(7) 0.0036(6)
O(4) 0.0305(9) 0.0377(9) 0.0259(9) -0.0136(7) -0.0034(7) 0.0018(7)
O(5) 0.0274(9) 0.0281(8) 0.0173(8) -0.0042(7) 0.0004(7) -0.0016(6)
N(1) 0.0163(9) 0.0210(9) 0.0164(9) -0.0005(7) 0.0004(7) -0.0012(7)
N(2) 0.0180(9) 0.0206(8) 0.0197(10) -0.0001(7) -0.0013(8) -0.0022(7)
N(3) 0.0196(9) 0.0195(9) 0.0177(9) -0.0004(7) 0.0010(7) -0.0037(7)
C(1) 0.0179(11) 0.0244(11) 0.0199(11) -0.0010(9) -0.0024(9) -0.0007(9)
C(2) 0.0159(11) 0.0270(11) 0.0196(11) -0.0002(9) -0.0031(9) -0.0007(9)
C(3) 0.0203(11) 0.0314(13) 0.0222(12) -0.0014(9) -0.0024(10) 0.0014(9)
C(4) 0.0198(12) 0.0437(14) 0.0190(12) -0.0032(10) 0.0017(10) -0.0022(10)
C(5) 0.0200(13) 0.0471(16) 0.0334(15) 0.0049(11) -0.0005(11) -0.0133(12)
C(6) 0.0257(13) 0.0320(13) 0.0405(15) 0.0095(11) -0.0050(11) 0.0001(11)
C(7) 0.0226(12) 0.0316(13) 0.0281(13) 0.0024(10) -0.0024(10) 0.0060(10)
C(8) 0.0210(11) 0.0282(11) 0.0152(11) 0.0020(9) 0.0024(9) -0.0041(9)
C(9) 0.0215(11) 0.0225(11) 0.0183(11) -0.0011(9) -0.0017(9) -0.0009(9)
C(10) 0.0312(13) 0.0260(12) 0.0194(12) 0.0004(10) -0.0014(10) -0.0044(9)
C(11) 0.0348(14) 0.0240(11) 0.0220(13) -0.0054(10) -0.0097(11) -0.0008(10)
C(12) 0.0224(12) 0.0255(11) 0.0301(14) -0.0036(10) -0.0091(10) 0.0060(10)
C(13) 0.0200(11) 0.0201(11) 0.0246(12) -0.0010(8) -0.0005(9) 0.0005(9)
C(14) 0.0185(11) 0.0200(10) 0.0269(12) 0.0001(9) 0.0006(9) -0.0049(9)
C(15) 0.0176(11) 0.0216(11) 0.0235(12) -0.0016(9) -0.0018(9) -0.0015(9)
C(16) 0.0341(14) 0.0193(12) 0.0360(14) 0.0033(10) 0.0015(11) 0.0024(10)
C(17) 0.0478(16) 0.0261(13) 0.0331(14) -0.0034(11) 0.0026(12) 0.0103(10)
C(18) 0.0417(15) 0.0314(13) 0.0240(13) -0.0055(11) 0.0109(11) -0.0002(10)
C(19) 0.0276(13) 0.0239(11) 0.0229(13) -0.0003(9) 0.0036(10) -0.0039(9)
C(20) 0.0364(14) 0.0122(10) 0.0282(13) 0.0004(9) 0.0101(11) 0.0009(9)
C(21) 0.0434(16) 0.0321(13) 0.0427(16) 0.0073(12) 0.0198(13) -0.0025(12)
C(22) 0.0210(11) 0.0194(11) 0.0288(13) 0.0020(9) 0.0021(10) 0.0012(9)
C(23) 0.0272(14) 0.0407(14) 0.0357(15) -0.0039(11) 0.0002(11) 0.0132(12)

loop_
_atom_type_symbol
_atom_type_description
_atom_type_scat_dispersion_real
_atom_type_scat_dispersion_imag
_atom_type_scat_source
C C 0.003 0.002
;
International Tables for Crystallography
(1992, Vol. C, Tables 4.2.6.8 and 6.1.1.4)
;
H H 0.000 0.000
;
International Tables for Crystallography
(1992, Vol. C, Table 6.1.1.4)
;
N N 0.006 0.003
;
International Tables for Crystallography
(1992, Vol. C, Tables 4.2.6.8 and 6.1.1.4)
;
O O 0.011 0.006
;
International Tables for Crystallography
(1992, Vol. C, Tables 4.2.6.8 and 6.1.1.4)
;
Ni Ni 0.339 1.112
;
International Tables for Crystallography
(1992, Vol. C, Tables 4.2.6.8 and 6.1.1.4)
;

loop_
_geom_angle_atom_site_label_1
_geom_angle_atom_site_label_2
_geom_angle_atom_site_label_3
_geom_angle
_geom_angle_publ_flag
_geom_angle_site_symmetry_1
_geom_angle_site_symmetry_2
_geom_angle_site_symmetry_3
O(1) Ni(1) O(3) 95.45(5) ? . . .
O(1) Ni(1) O(5) 93.75(6) ? . . .
O(1) Ni(1) N(1) 166.53(6) ? . . .
O(1) Ni(1) N(2) 90.01(6) ? . . .
O(1) Ni(1) N(3) 94.39(6) ? . . .
O(3) Ni(1) O(5) 89.58(5) ? . . .
O(3) Ni(1) N(1) 90.54(6) ? . . .
O(3) Ni(1) N(2) 83.65(6) ? . . .
O(3) Ni(1) N(3) 169.81(6) ? . . .
O(5) Ni(1) N(1) 98.36(6) ? . . .
O(5) Ni(1) N(2) 172.55(6) ? . . .
O(5) Ni(1) N(3) 87.16(6) ? . . .
N(1) Ni(1) N(2) 78.65(6) ? . . .
N(1) Ni(1) N(3) 80.40(6) ? . . .
N(2) Ni(1) N(3) 98.98(6) ? . . .
Ni(1) O(1) C(20) 128.83(14) ? . . .
Ni(1) O(3) C(22) 130.11(14) ? . . .
Ni(1) N(1) C(1) 111.28(12) ? . . .
Ni(1) N(1) C(8) 104.47(12) ? . . .
Ni(1) N(1) C(14) 107.50(12) ? . . .
C(1) N(1) C(8) 112.29(16) ? . . .
C(1) N(1) C(14) 111.44(15) ? . . .
C(8) N(1) C(14) 109.54(16) ? . . .
Ni(1) N(2) C(9) 114.19(14) ? . . .
Ni(1) N(2) C(13) 126.95(15) ? . . .
C(9) N(2) C(13) 118.40(18) ? . . .
Ni(1) N(3) C(15) 114.43(14) ? . . .
Ni(1) N(3) C(19) 126.63(14) ? . . .
C(15) N(3) C(19) 118.05(18) ? . . .
N(1) C(1) C(2) 115.89(17) ? . . .
C(1) C(2) C(3) 120.37(19) ? . . .
C(1) C(2) C(7) 121.3(2) ? . . .
C(3) C(2) C(7) 118.3(2) ? . . .
C(2) C(3) C(4) 121.1(2) ? . . .
C(3) C(4) C(5) 120.1(2) ? . . .
C(4) C(5) C(6) 119.8(2) ? . . .
C(5) C(6) C(7) 120.1(2) ? . . .
C(2) C(7) C(6) 120.5(2) ? . . .
N(1) C(8) C(9) 109.94(17) ? . . .
N(2) C(9) C(8) 116.09(18) ? . . .
N(2) C(9) C(10) 122.3(2) ? . . .
C(8) C(9) C(10) 121.6(2) ? . . .
C(9) C(10) C(11) 119.1(2) ? . . .
C(10) C(11) C(12) 118.6(2) ? . . .
C(11) C(12) C(13) 119.2(2) ? . . .
N(2) C(13) C(12) 122.4(2) ? . . .
N(1) C(14) C(15) 111.47(17) ? . . .
N(3) C(15) C(14) 115.91(18) ? . . .
N(3) C(15) C(16) 122.0(2) ? . . .
C(14) C(15) C(16) 121.9(2) ? . . .
C(15) C(16) C(17) 119.2(2) ? . . .
C(16) C(17) C(18) 119.1(2) ? . . .
C(17) C(18) C(19) 118.4(2) ? . . .
N(3) C(19) C(18) 123.3(2) ? . . .
O(1) C(20) O(2) 125.4(2) ? . . .
O(1) C(20) C(21) 116.3(2) ? . . .
O(2) C(20) C(21) 118.2(2) ? . . .
O(3) C(22) O(4) 125.4(2) ? . . .
O(3) C(22) C(23) 116.00(19) ? . . .
O(4) C(22) C(23) 118.5(2) ? . . .
Ni(1) O(5) H(051) 99.8 ? . . .
Ni(1) O(5) H(052) 95.9 ? . . .
H(051) O(5) H(052) 107.3 ? . . .
N(1) C(1) H(11) 107.7 ? . . .
N(1) C(1) H(12) 108.0 ? . . .
C(2) C(1) H(11) 107.4 ? . . .
C(2) C(1) H(12) 108.3 ? . . .
H(11) C(1) H(12) 109.5 ? . . .
C(2) C(3) H(3) 119.2 ? . . .
C(4) C(3) H(3) 119.8 ? . . .
C(3) C(4) H(4) 119.9 ? . . .
C(5) C(4) H(4) 120.0 ? . . .
C(4) C(5) H(5) 120.1 ? . . .
C(6) C(5) H(5) 120.1 ? . . .
C(5) C(6) H(6) 120.1 ? . . .
C(7) C(6) H(6) 119.8 ? . . .
C(2) C(7) H(7) 119.6 ? . . .
C(6) C(7) H(7) 119.9 ? . . .
N(1) C(8) H(81) 109.5 ? . . .
N(1) C(8) H(82) 109.3 ? . . .
C(9) C(8) H(81) 109.5 ? . . .
C(9) C(8) H(82) 109.2 ? . . .
H(81) C(8) H(82) 109.5 ? . . .
C(9) C(10) H(10) 120.6 ? . . .
C(11) C(10) H(10) 120.3 ? . . .
C(10) C(11) H(111) 120.6 ? . . .
C(12) C(11) H(111) 120.8 ? . . .
C(11) C(12) H(121) 120.3 ? . . .
C(13) C(12) H(121) 120.5 ? . . .
N(2) C(13) H(13) 118.4 ? . . .
C(12) C(13) H(13) 119.2 ? . . .
N(1) C(14) H(141) 108.9 ? . . .
N(1) C(14) H(142) 109.0 ? . . .
C(15) C(14) H(141) 109.1 ? . . .
C(15) C(14) H(142) 108.9 ? . . .
H(141) C(14) H(142) 109.5 ? . . .
C(15) C(16) H(16) 120.2 ? . . .
C(17) C(16) H(16) 120.6 ? . . .
C(16) C(17) H(17) 120.6 ? . . .
C(18) C(17) H(17) 120.3 ? . . .
C(17) C(18) H(18) 120.8 ? . . .
C(19) C(18) H(18) 120.8 ? . . .
N(3) C(19) H(19) 118.2 ? . . .
C(18) C(19) H(19) 118.5 ? . . .
C(20) C(21) H(211) 109.4 ? . . .
C(20) C(21) H(212) 109.2 ? . . .
C(20) C(21) H(213) 109.8 ? . . .
H(211) C(21) H(212) 109.5 ? . . .
H(211) C(21) H(213) 109.5 ? . . .
H(212) C(21) H(213) 109.5 ? . . .
C(22) C(23) H(231) 109.6 ? . . .
C(22) C(23) H(232) 109.2 ? . . .
C(22) C(23) H(233) 109.6 ? . . .
H(231) C(23) H(232) 109.5 ? . . .
H(231) C(23) H(233) 109.5 ? . . .
H(232) C(23) H(233) 109.5 ? . . .

loop_
_geom_bond_atom_site_label_1
_geom_bond_atom_site_label_2
_geom_bond_distance
_geom_bond_publ_flag
_geom_bond_site_symmetry_1
_geom_bond_site_symmetry_2
Ni(1) O(1) 2.0380(15) ? . .
Ni(1) O(3) 2.0784(15) ? . .
Ni(1) O(5) 2.0890(14) ? . .
Ni(1) N(1) 2.1636(17) ? . .
Ni(1) N(2) 2.0775(18) ? . .
Ni(1) N(3) 2.1020(17) ? . .
O(1) C(20) 1.266(2) ? . .
O(2) C(20) 1.249(2) ? . .
O(3) C(22) 1.271(2) ? . .
O(4) C(22) 1.248(2) ? . .
N(1) C(1) 1.500(2) ? . .
N(1) C(8) 1.478(2) ? . .
N(1) C(14) 1.485(2) ? . .
N(2) C(9) 1.339(2) ? . .
N(2) C(13) 1.347(2) ? . .
N(3) C(15) 1.349(2) ? . .
N(3) C(19) 1.337(3) ? . .
C(1) C(2) 1.510(3) ? . .
C(2) C(3) 1.389(3) ? . .
C(2) C(7) 1.400(3) ? . .
C(3) C(4) 1.386(3) ? . .
C(4) C(5) 1.378(3) ? . .
C(5) C(6) 1.386(3) ? . .
C(6) C(7) 1.388(3) ? . .
C(8) C(9) 1.519(3) ? . .
C(9) C(10) 1.387(3) ? . .
C(10) C(11) 1.385(3) ? . .
C(11) C(12) 1.386(3) ? . .
C(12) C(13) 1.377(3) ? . .
C(14) C(15) 1.506(3) ? . .
C(15) C(16) 1.388(3) ? . .
C(16) C(17) 1.376(3) ? . .
C(17) C(18) 1.388(3) ? . .
C(18) C(19) 1.380(3) ? . .
C(20) C(21) 1.517(3) ? . .
C(22) C(23) 1.510(3) ? . .
O(5) H(051) 0.874 ? . .
O(5) H(052) 0.914 ? . .
C(1) H(11) 0.950 ? . .
C(1) H(12) 0.950 ? . .
C(3) H(3) 0.950 ? . .
C(4) H(4) 0.950 ? . .
C(5) H(5) 0.950 ? . .
C(6) H(6) 0.950 ? . .
C(7) H(7) 0.950 ? . .
C(8) H(81) 0.950 ? . .
C(8) H(82) 0.950 ? . .
C(10) H(10) 0.950 ? . .
C(11) H(111) 0.950 ? . .
C(12) H(121) 0.950 ? . .
C(13) H(13) 0.950 ? . .
C(14) H(141) 0.950 ? . .
C(14) H(142) 0.950 ? . .
C(16) H(16) 0.950 ? . .
C(17) H(17) 0.950 ? . .
C(18) H(18) 0.950 ? . .
C(19) H(19) 0.950 ? . .
C(21) H(211) 0.950 ? . .
C(21) H(212) 0.950 ? . .
C(21) H(213) 0.950 ? . .
C(23) H(231) 0.950 ? . .
C(23) H(232) 0.950 ? . .
C(23) H(233) 0.950 ? . .

loop_
_geom_contact_atom_site_label_1
_geom_contact_atom_site_label_2
_geom_contact_distance
_geom_contact_publ_flag
_geom_contact_site_symmetry_1
_geom_contact_site_symmetry_2
O(2) C(3) 3.403(2) ? . 45504
O(2) C(4) 3.344(3) ? . 45504
O(2) C(6) 3.558(3) ? . 75703
O(3) C(14) 3.304(2) ? . 65602
O(4) C(5) 3.453(3) ? . 75602
O(4) C(11) 3.561(2) ? . 65602
O(4) C(11) 3.236(2) ? . 55504
O(5) C(7) 3.323(2) ? . 75703
C(3) O(2) 3.403(2) ? . 55404
C(4) O(2) 3.344(3) ? . 55404
C(5) O(4) 3.453(3) ? . 74602
C(5) C(23) 3.523(3) ? . 74602
C(6) O(2) 3.558(3) ? . 75703
C(7) O(5) 3.323(2) ? . 75703
C(7) C(19) 3.556(3) ? . 75703
C(11) O(4) 3.561(2) ? . 64602
C(11) O(4) 3.236(2) ? . 45404
C(11) C(11) 3.581(3) ? . 65603
C(14) O(3) 3.304(2) ? . 64602
C(15) C(23) 3.590(3) ? . 64602
C(19) C(7) 3.556(3) ? . 75703
C(23) C(5) 3.523(3) ? . 75602
C(23) C(15) 3.590(3) ? . 65602
O(1) H(141) 3.314 ? . 65602
O(1) H(82) 3.339 ? . 65602
O(2) H(3) 2.815 ? . 45504
O(2) H(4) 2.701 ? . 45504
O(2) H(6) 2.831 ? . 75703
O(2) H(10) 2.903 ? . 65602
O(2) H(121) 3.530 ? . 55504
O(2) H(231) 3.529 ? . 45504
O(3) H(141) 2.488 ? . 65602
O(3) H(142) 3.557 ? . 65602
O(4) H(5) 2.605 ? . 75602
O(4) H(111) 2.489 ? . 55504
O(4) H(121) 3.399 ? . 55504
O(5) H(6) 3.553 ? . 75703
O(5) H(7) 2.544 ? . 75703
O(5) H(121) 2.891 ? . 55504
N(2) H(16) 3.457 ? . 65602
N(2) H(232) 3.457 ? . 64602
N(2) H(233) 3.482 ? . 64602
N(3) H(233) 2.713 ? . 64602
C(3) H(6) 3.395 ? . 75602
C(3) H(211) 3.448 ? . 64602
C(3) H(212) 3.420 ? . 55404
C(4) H(10) 3.028 ? . 75603
C(4) H(111) 3.437 ? . 75603
C(4) H(18) 3.479 ? . 75703
C(4) H(211) 3.495 ? . 64602
C(4) H(232) 3.492 ? . 74602
C(5) H(111) 3.521 ? . 75603
C(5) H(17) 2.950 ? . 54404
C(5) H(18) 3.521 ? . 75703
C(5) H(213) 3.487 ? . 64602
C(5) H(231) 3.270 ? . 74602
C(5) H(232) 3.060 ? . 74602
C(6) H(19) 3.495 ? . 75703
C(6) H(051) 3.451 ? . 75703
C(6) H(17) 3.304 ? . 54404
C(6) H(231) 3.448 ? . 74602
C(7) H(051) 3.272 ? . 75703
C(8) H(211) 3.189 ? . 64602
C(8) H(212) 3.037 ? . 55404
C(9) H(16) 3.388 ? . 65602
C(10) H(4) 3.110 ? . 75603
C(10) H(16) 3.114 ? . 65602
C(11) H(4) 3.272 ? . 75603
C(11) H(5) 3.526 ? . 75603
C(11) H(16) 2.849 ? . 65602
C(11) H(111) 3.008 ? . 65603
C(11) H(121) 3.531 ? . 65603
C(11) H(052) 3.559 ? . 45404
C(12) H(7) 3.530 ? . 65602
C(12) H(16) 2.896 ? . 65602
C(12) H(111) 3.121 ? . 65603
C(12) H(051) 3.537 ? . 45404
C(12) H(052) 3.336 ? . 45404
C(12) H(232) 3.396 ? . 64602
C(13) H(16) 3.207 ? . 65602
C(13) H(142) 3.228 ? . 65602
C(13) H(232) 3.023 ? . 64602
C(14) H(233) 3.191 ? . 64602
C(15) H(233) 2.670 ? . 64602
C(16) H(12) 3.370 ? . 75703
C(16) H(233) 3.062 ? . 64602
C(17) H(5) 3.385 ? . 44504
C(17) H(11) 3.550 ? . 75703
C(17) H(213) 2.982 ? . 65703
C(17) H(233) 3.403 ? . 64602
C(18) H(213) 3.462 ? . 65703
C(18) H(232) 3.238 ? . 45504
C(18) H(233) 3.394 ? . 64602
C(19) H(231) 3.462 ? . 45504
C(19) H(233) 3.057 ? . 64602
C(20) H(3) 3.584 ? . 45504
C(20) H(10) 3.155 ? . 65602
C(20) H(82) 3.193 ? . 65602
C(21) H(3) 3.516 ? . 45504
C(21) H(10) 3.545 ? . 65602
C(21) H(10) 3.584 ? . 45504
C(21) H(17) 3.426 ? . 65703
C(21) H(81) 3.278 ? . 45504
C(21) H(82) 3.054 ? . 65602
C(21) H(211) 3.341 ? . 66703
C(22) H(5) 3.209 ? . 75602
C(22) H(141) 3.028 ? . 65602
C(23) H(5) 3.126 ? . 75602
C(23) H(19) 3.301 ? . 55404
C(23) H(141) 3.304 ? . 65602
C(23) H(18) 3.041 ? . 55404
H(3) O(2) 2.815 ? . 55404
H(3) C(20) 3.584 ? . 55404
H(3) C(21) 3.516 ? . 55404
H(3) H(5) 3.581 ? . 75602
H(3) H(6) 2.802 ? . 75602
H(3) H(212) 2.798 ? . 55404
H(4) O(2) 2.701 ? . 55404
H(4) C(10) 3.110 ? . 75603
H(4) C(11) 3.272 ? . 75603
H(4) H(6) 3.370 ? . 75602
H(4) H(10) 2.410 ? . 75603
H(4) H(111) 2.755 ? . 75603
H(4) H(121) 2.963 ? . 65501
H(4) H(051) 3.555 ? . 55404
H(4) H(232) 3.538 ? . 74602
H(5) O(4) 2.605 ? . 74602
H(5) C(11) 3.526 ? . 75603
H(5) C(17) 3.385 ? . 54404
H(5) C(22) 3.209 ? . 74602
H(5) C(23) 3.126 ? . 74602
H(5) H(3) 3.581 ? . 74602
H(5) H(11) 3.505 ? . 74602
H(5) H(10) 3.486 ? . 75603
H(5) H(111) 2.928 ? . 75603
H(5) H(17) 2.516 ? . 54404
H(5) H(231) 2.950 ? . 74602
H(5) H(232) 2.809 ? . 74602
H(6) O(2) 2.831 ? . 75703
H(6) O(5) 3.553 ? . 75703
H(6) C(3) 3.395 ? . 74602
H(6) H(3) 2.802 ? . 74602
H(6) H(4) 3.370 ? . 74602
H(6) H(19) 3.458 ? . 75703
H(6) H(121) 3.334 ? . 64602
H(6) H(13) 3.505 ? . 64602
H(6) H(051) 3.000 ? . 75703
H(6) H(17) 3.179 ? . 54404
H(6) H(231) 3.267 ? . 74602
H(7) O(5) 2.544 ? . 75703
H(7) C(12) 3.530 ? . 64602
H(7) H(12) 3.592 ? . 75703
H(7) H(121) 3.054 ? . 64602
H(7) H(13) 3.375 ? . 64602
H(7) H(051) 2.631 ? . 75703
H(7) H(052) 3.181 ? . 75703
H(16) N(2) 3.457 ? . 64602
H(16) C(9) 3.388 ? . 64602
H(16) C(10) 3.114 ? . 64602
H(16) C(11) 2.849 ? . 64602
H(16) C(12) 2.896 ? . 64602
H(16) C(13) 3.207 ? . 64602
H(16) H(12) 3.525 ? . 75703
H(16) H(111) 3.214 ? . 64602
H(16) H(121) 3.284 ? . 64602
H(16) H(052) 3.542 ? . 75703
H(16) H(233) 3.586 ? . 64602
H(11) C(17) 3.550 ? . 75703
H(11) H(5) 3.505 ? . 75602
H(11) H(17) 3.472 ? . 75703
H(12) C(16) 3.370 ? . 75703
H(12) H(7) 3.592 ? . 75703
H(12) H(16) 3.525 ? . 75703
H(12) H(12) 3.005 ? . 75703
H(19) C(6) 3.495 ? . 75703
H(19) C(23) 3.301 ? . 45504
H(19) H(6) 3.458 ? . 75703
H(19) H(231) 2.724 ? . 45504
H(19) H(232) 3.286 ? . 45504
H(19) H(233) 3.595 ? . 64602
H(19) H(233) 3.393 ? . 45504
H(10) O(2) 2.903 ? . 64602
H(10) C(4) 3.028 ? . 75603
H(10) C(20) 3.155 ? . 64602
H(10) C(21) 3.545 ? . 64602
H(10) C(21) 3.584 ? . 55404
H(10) H(4) 2.410 ? . 75603
H(10) H(5) 3.486 ? . 75603
H(10) H(211) 3.075 ? . 64602
H(10) H(211) 3.347 ? . 55404
H(10) H(212) 3.273 ? . 55404
H(10) H(213) 3.553 ? . 55404
H(111) O(4) 2.489 ? . 45404
H(111) C(4) 3.437 ? . 75603
H(111) C(5) 3.521 ? . 75603
H(111) C(11) 3.008 ? . 65603
H(111) C(12) 3.121 ? . 65603
H(111) H(4) 2.755 ? . 75603
H(111) H(5) 2.928 ? . 75603
H(111) H(16) 3.214 ? . 65602
H(111) H(111) 2.661 ? . 65603
H(111) H(121) 2.867 ? . 65603
H(111) H(052) 3.177 ? . 45404
H(121) O(2) 3.530 ? . 45404
H(121) O(4) 3.399 ? . 45404
H(121) O(5) 2.891 ? . 45404
H(121) C(11) 3.531 ? . 65603
H(121) H(4) 2.963 ? . 45501
H(121) H(6) 3.334 ? . 65602
H(121) H(7) 3.054 ? . 65602
H(121) H(16) 3.284 ? . 65602
H(121) H(111) 2.867 ? . 65603
H(121) H(051) 2.680 ? . 45404
H(121) H(052) 2.731 ? . 45404
H(13) H(6) 3.505 ? . 65602
H(13) H(7) 3.375 ? . 65602
H(13) H(142) 3.100 ? . 65602
H(13) H(18) 3.185 ? . 65703
H(13) H(232) 2.994 ? . 64602
H(051) C(6) 3.451 ? . 75703
H(051) C(7) 3.272 ? . 75703
H(051) C(12) 3.537 ? . 55504
H(051) H(4) 3.555 ? . 45504
H(051) H(6) 3.000 ? . 75703
H(051) H(7) 2.631 ? . 75703
H(051) H(121) 2.680 ? . 55504
H(052) C(11) 3.559 ? . 55504
H(052) C(12) 3.336 ? . 55504
H(052) H(7) 3.181 ? . 75703
H(052) H(16) 3.542 ? . 75703
H(052) H(111) 3.177 ? . 55504
H(052) H(121) 2.731 ? . 55504
H(141) O(1) 3.314 ? . 64602
H(141) O(3) 2.488 ? . 64602
H(141) C(22) 3.028 ? . 64602
H(141) C(23) 3.304 ? . 64602
H(141) H(233) 2.731 ? . 64602
H(142) O(3) 3.557 ? . 64602
H(142) C(13) 3.228 ? . 64602
H(142) H(13) 3.100 ? . 64602
H(17) C(5) 2.950 ? . 44504
H(17) C(6) 3.304 ? . 44504
H(17) C(21) 3.426 ? . 65703
H(17) H(5) 2.516 ? . 44504
H(17) H(6) 3.179 ? . 44504
H(17) H(11) 3.472 ? . 75703
H(17) H(213) 2.531 ? . 65703
H(18) C(4) 3.479 ? . 75703
H(18) C(5) 3.521 ? . 75703
H(18) C(23) 3.041 ? . 45504
H(18) H(13) 3.185 ? . 65703
H(18) H(213) 3.392 ? . 65703
H(18) H(231) 3.078 ? . 45504
H(18) H(232) 2.398 ? . 45504
H(18) H(233) 3.204 ? . 45504
H(81) C(21) 3.278 ? . 55404
H(81) H(211) 3.375 ? . 64602
H(81) H(211) 3.583 ? . 55404
H(81) H(212) 2.355 ? . 55404
H(82) O(1) 3.339 ? . 64602
H(82) C(20) 3.193 ? . 64602
H(82) C(21) 3.054 ? . 64602
H(82) H(211) 2.307 ? . 64602
H(82) H(212) 2.993 ? . 55404
H(82) H(213) 3.447 ? . 64602
H(211) C(3) 3.448 ? . 65602
H(211) C(4) 3.495 ? . 65602
H(211) C(8) 3.189 ? . 65602
H(211) C(21) 3.341 ? . 66703
H(211) H(10) 3.075 ? . 65602
H(211) H(10) 3.347 ? . 45504
H(211) H(81) 3.375 ? . 65602
H(211) H(81) 3.583 ? . 45504
H(211) H(82) 2.307 ? . 65602
H(211) H(211) 2.704 ? . 66703
H(211) H(212) 3.119 ? . 66703
H(212) C(3) 3.420 ? . 45504
H(212) C(8) 3.037 ? . 45504
H(212) H(3) 2.798 ? . 45504
H(212) H(10) 3.273 ? . 45504
H(212) H(81) 2.355 ? . 45504
H(212) H(82) 2.993 ? . 45504
H(212) H(211) 3.119 ? . 66703
H(212) H(231) 2.982 ? . 45504
H(213) C(5) 3.487 ? . 65602
H(213) C(17) 2.982 ? . 65703
H(213) C(18) 3.462 ? . 65703
H(213) H(10) 3.553 ? . 45504
H(213) H(17) 2.531 ? . 65703
H(213) H(18) 3.392 ? . 65703
H(213) H(82) 3.447 ? . 65602
H(231) O(2) 3.529 ? . 55404
H(231) C(5) 3.270 ? . 75602
H(231) C(6) 3.448 ? . 75602
H(231) C(19) 3.462 ? . 55404
H(231) H(5) 2.950 ? . 75602
H(231) H(6) 3.267 ? . 75602
H(231) H(19) 2.724 ? . 55404
H(231) H(18) 3.078 ? . 55404
H(231) H(212) 2.982 ? . 55404
H(232) N(2) 3.457 ? . 65602
H(232) C(4) 3.492 ? . 75602
H(232) C(5) 3.060 ? . 75602
H(232) C(12) 3.396 ? . 65602
H(232) C(13) 3.023 ? . 65602
H(232) C(18) 3.238 ? . 55404
H(232) H(4) 3.538 ? . 75602
H(232) H(5) 2.809 ? . 75602
H(232) H(19) 3.286 ? . 55404
H(232) H(13) 2.994 ? . 65602
H(232) H(18) 2.398 ? . 55404
H(233) N(2) 3.482 ? . 65602
H(233) N(3) 2.713 ? . 65602
H(233) C(14) 3.191 ? . 65602
H(233) C(15) 2.670 ? . 65602
H(233) C(16) 3.062 ? . 65602
H(233) C(17) 3.403 ? . 65602
H(233) C(18) 3.394 ? . 65602
H(233) C(19) 3.057 ? . 65602
H(233) H(16) 3.586 ? . 65602
H(233) H(19) 3.595 ? . 65602
H(233) H(19) 3.393 ? . 55404
H(233) H(141) 2.731 ? . 65602
H(233) H(18) 3.204 ? . 55404
O(2) H(051) 1.80 ? . .
O(4) H(052) 1.73 ? . .
O(2) O(5) 2.652(2) ? . .
O(4) O(5) 2.642(2) ? . .

loop_
_geom_torsion_atom_site_label_1
_geom_torsion_atom_site_label_2
_geom_torsion_atom_site_label_3
_geom_torsion_atom_site_label_4
_geom_torsion
_geom_torsion_publ_flag
_geom_torsion_site_symmetry_1
_geom_torsion_site_symmetry_2
_geom_torsion_site_symmetry_3
_geom_torsion_site_symmetry_4
O(1) Ni(1) O(3) C(22) 113.46(18) ? . . . .
O(3) Ni(1) O(1) C(20) -100.34(18) ? . . . .
O(5) Ni(1) O(1) C(20) -10.41(18) ? . . . .
O(1) Ni(1) N(1) C(1) -171.2(2) ? . . . .
O(1) Ni(1) N(1) C(8) 67.4(3) ? . . . .
O(1) Ni(1) N(1) C(14) -48.9(3) ? . . . .
N(1) Ni(1) O(1) C(20) 143.6(2) ? . . . .
O(1) Ni(1) N(2) C(9) 165.42(14) ? . . . .
O(1) Ni(1) N(2) C(13) -6.58(17) ? . . . .
N(2) Ni(1) O(1) C(20) 176.03(18) ? . . . .
O(1) Ni(1) N(3) C(15) 165.80(15) ? . . . .
O(1) Ni(1) N(3) C(19) -25.29(18) ? . . . .
N(3) Ni(1) O(1) C(20) 77.03(18) ? . . . .
O(5) Ni(1) O(3) C(22) 19.74(18) ? . . . .
O(3) Ni(1) N(1) C(1) 72.26(13) ? . . . .
O(3) Ni(1) N(1) C(8) -49.13(12) ? . . . .
O(3) Ni(1) N(1) C(14) -165.46(12) ? . . . .
N(1) Ni(1) O(3) C(22) -78.62(18) ? . . . .
O(3) Ni(1) N(2) C(9) 69.93(14) ? . . . .
O(3) Ni(1) N(2) C(13) -102.06(17) ? . . . .
N(2) Ni(1) O(3) C(22) -157.13(18) ? . . . .
O(3) Ni(1) N(3) C(15) -29.2(4) ? . . . .
O(3) Ni(1) N(3) C(19) 139.7(3) ? . . . .
N(3) Ni(1) O(3) C(22) -51.5(4) ? . . . .
O(5) Ni(1) N(1) C(1) -17.40(13) ? . . . .
O(5) Ni(1) N(1) C(8) -138.78(12) ? . . . .
O(5) Ni(1) N(1) C(14) 104.89(12) ? . . . .
O(5) Ni(1) N(2) C(9) 45.0(5) ? . . . .
O(5) Ni(1) N(2) C(13) -127.0(4) ? . . . .
O(5) Ni(1) N(3) C(15) -100.65(15) ? . . . .
O(5) Ni(1) N(3) C(19) 68.26(18) ? . . . .
N(1) Ni(1) N(2) C(9) -21.91(14) ? . . . .
N(1) Ni(1) N(2) C(13) 166.10(18) ? . . . .
N(2) Ni(1) N(1) C(1) 155.67(14) ? . . . .
N(2) Ni(1) N(1) C(8) 34.29(12) ? . . . .
N(2) Ni(1) N(1) C(14) -82.04(13) ? . . . .
N(1) Ni(1) N(3) C(15) -1.68(14) ? . . . .
N(1) Ni(1) N(3) C(19) 167.23(19) ? . . . .
N(3) Ni(1) N(1) C(1) -103.06(13) ? . . . .
N(3) Ni(1) N(1) C(8) 135.55(13) ? . . . .
N(3) Ni(1) N(1) C(14) 19.23(12) ? . . . .
N(2) Ni(1) N(3) C(15) 75.09(15) ? . . . .
N(2) Ni(1) N(3) C(19) -116.00(18) ? . . . .
N(3) Ni(1) N(2) C(9) -100.14(15) ? . . . .
N(3) Ni(1) N(2) C(13) 87.87(17) ? . . . .
Ni(1) O(1) C(20) O(2) 6.0(3) ? . . . .
Ni(1) O(1) C(20) C(21) -171.96(14) ? . . . .
Ni(1) O(3) C(22) O(4) -16.3(3) ? . . . .
Ni(1) O(3) C(22) C(23) 161.58(15) ? . . . .
Ni(1) N(1) C(1) C(2) -168.23(14) ? . . . .
Ni(1) N(1) C(8) C(9) -41.60(18) ? . . . .
Ni(1) N(1) C(14) C(15) -32.96(19) ? . . . .
C(1) N(1) C(8) C(9) -162.33(16) ? . . . .
C(8) N(1) C(1) C(2) -51.5(2) ? . . . .
C(1) N(1) C(14) C(15) 89.2(2) ? . . . .
C(14) N(1) C(1) C(2) 71.8(2) ? . . . .
C(8) N(1) C(14) C(15) -145.90(17) ? . . . .
C(14) N(1) C(8) C(9) 73.3(2) ? . . . .
Ni(1) N(2) C(9) C(8) 3.8(2) ? . . . .
Ni(1) N(2) C(9) C(10) -173.36(16) ? . . . .
Ni(1) N(2) C(13) C(12) 171.48(15) ? . . . .
C(9) N(2) C(13) C(12) -0.2(3) ? . . . .
C(13) N(2) C(9) C(8) 176.58(18) ? . . . .
C(13) N(2) C(9) C(10) -0.6(3) ? . . . .
Ni(1) N(3) C(15) C(14) -17.1(2) ? . . . .
Ni(1) N(3) C(15) C(16) 167.85(17) ? . . . .
Ni(1) N(3) C(19) C(18) -168.18(17) ? . . . .
C(15) N(3) C(19) C(18) 0.4(3) ? . . . .
C(19) N(3) C(15) C(14) 173.02(19) ? . . . .
C(19) N(3) C(15) C(16) -2.1(3) ? . . . .
N(1) C(1) C(2) C(3) 92.9(2) ? . . . .
N(1) C(1) C(2) C(7) -89.6(2) ? . . . .
C(1) C(2) C(3) C(4) 178.7(2) ? . . . .
C(1) C(2) C(7) C(6) -179.2(2) ? . . . .
C(3) C(2) C(7) C(6) -1.7(3) ? . . . .
C(7) C(2) C(3) C(4) 1.1(3) ? . . . .
C(2) C(3) C(4) C(5) 0.5(3) ? . . . .
C(3) C(4) C(5) C(6) -1.6(3) ? . . . .
C(4) C(5) C(6) C(7) 1.1(3) ? . . . .
C(5) C(6) C(7) C(2) 0.6(3) ? . . . .
N(1) C(8) C(9) N(2) 27.2(2) ? . . . .
N(1) C(8) C(9) C(10) -155.61(19) ? . . . .
N(2) C(9) C(10) C(11) 0.9(3) ? . . . .
C(8) C(9) C(10) C(11) -176.2(2) ? . . . .
C(9) C(10) C(11) C(12) -0.3(3) ? . . . .
C(10) C(11) C(12) C(13) -0.5(3) ? . . . .
C(11) C(12) C(13) N(2) 0.8(3) ? . . . .
N(1) C(14) C(15) N(3) 34.5(2) ? . . . .
N(1) C(14) C(15) C(16) -150.4(2) ? . . . .
N(3) C(15) C(16) C(17) 2.1(3) ? . . . .
C(14) C(15) C(16) C(17) -172.7(2) ? . . . .
C(15) C(16) C(17) C(18) -0.3(3) ? . . . .
C(16) C(17) C(18) C(19) -1.3(3) ? . . . .
C(17) C(18) C(19) N(3) 1.3(3) ? . . . .
